data_4503113
loop_
_publ_author_name
'Janjic, Nikolina'
'Peli, Giulia'
'Garlaschelli, Luigi'
'Sironi, Angelo'
'Macchi, Piero'

_publ_section_title
;
 Synthesis and Solid-State Behavior of Host--Guest Carbonyl Rh(I) Polymers
 Assembled through Bidentate Phosphine Ligands
;
_journal_issue 3
_journal_name_full 'Crystal Growth &amp; Design'
_journal_page_first 854
_journal_paper_doi 10.1021/cg070426q
_journal_volume 8
_journal_year 2008
_chemical_formula_sum 'C62 H64 Cl2 Ir2 O2 P4'
_chemical_formula_weight 1420.31
_chemical_name_systematic
;
 ?
;
_space_group_IT_number 2
_symmetry_space_group_name_Hall '-P 1'
_symmetry_space_group_name_H-M 'P -1'
_atom_sites_solution_hydrogens geom
_atom_sites_solution_primary direct
_atom_sites_solution_secondary difmap
_audit_creation_date 2007-04-11T17:28:25-00:00
_audit_creation_method 'WinGX routine CIF_UPDATE'
_cell_angle_alpha 97.680(5)
_cell_angle_beta 90.057(5)
_cell_angle_gamma 114.465(5)
_cell_formula_units_Z 1
_cell_length_a 9.153(5)
_cell_length_b 10.376(5)
_cell_length_c 16.317(5)
_cell_measurement_temperature 293(2)
_cell_volume 1395.1(11)
_computing_structure_refinement 'SHELXL-97 (Sheldrick, 1997)'
_diffrn_ambient_temperature 240(2)
_diffrn_measured_fraction_theta_full 0.89
_diffrn_measured_fraction_theta_max 0.89
_diffrn_radiation_monochromator graphite
_diffrn_radiation_type MoK\a
_diffrn_radiation_wavelength 0.71069
_diffrn_reflns_av_R_equivalents 0.0848
_diffrn_reflns_av_unetI/netI 0.1209
_diffrn_reflns_limit_h_max 12
_diffrn_reflns_limit_h_min -13
_diffrn_reflns_limit_k_max 14
_diffrn_reflns_limit_k_min -13
_diffrn_reflns_limit_l_max 22
_diffrn_reflns_limit_l_min -23
_diffrn_reflns_number 18298
_diffrn_reflns_theta_full 30.75
_diffrn_reflns_theta_max 30.75
_diffrn_reflns_theta_min 1.26
_exptl_absorpt_coefficient_mu 5.018
_exptl_absorpt_correction_T_max 0.4921
_exptl_absorpt_correction_T_min 0.4819
_exptl_absorpt_correction_type sphere
_exptl_absorpt_process_details
;
Interpolation using  Int.Tab. Vol. C (1992) p. 523,Tab. 6.3.3.3
for values of muR in the range 0-2.5, and Int.Tab. Vol.II (1959)
p.302; Table 5.3.6 B for muR in the range 2.6-10.0.
The interpolation procedure of C.W.Dwiggins Jr (Acta Cryst.(1975)
A31,146-148) is used with some modification.
;
_exptl_crystal_density_diffrn 1.691
_exptl_crystal_density_method 'not measured'
_exptl_crystal_F_000 700
_exptl_crystal_size_rad 0.1000
_refine_diff_density_max 6.842
_refine_diff_density_min -5.792
_refine_diff_density_rms 0.4
_refine_ls_extinction_method none
_refine_ls_goodness_of_fit_ref 1.277
_refine_ls_hydrogen_treatment constr
_refine_ls_matrix_type full
_refine_ls_number_parameters 162
_refine_ls_number_reflns 7746
_refine_ls_number_restraints 6
_refine_ls_restrained_S_all 10.483
_refine_ls_R_factor_all 0.1577
_refine_ls_R_factor_gt 0.1043
_refine_ls_shift/su_max 0.11
_refine_ls_shift/su_mean 0.003
_refine_ls_structure_factor_coef Fsqd
_refine_ls_weighting_details 'calc w=1/[\s^2^(Fo^2^)+(0.0702P)^2^+38.6149P] where P=(Fo^2^+2Fc^2^)/3'
_refine_ls_weighting_scheme calc
_refine_ls_wR_factor_gt 0.2427
_refine_ls_wR_factor_ref 0.2632
_reflns_number_gt 4950
_reflns_number_total 7746
_reflns_threshold_expression >2sigma(I)
_cod_data_source_file cg070426q-file003.cif
_cod_data_source_block 3c
_cod_depositor_comments
;
The following automatic conversions were performed:

'_refine_ls_hydrogen_treatment' value 'constr.' was replaced with the
value 'constr' as specified in the replacement file
'src/cod-tools/trunk/data/replacement-values/replacement_values.lst'.

Automatic conversion script
Id: cif_fix_values 5376 2017-05-30 11:51:03Z andrius 
;
_cod_database_code 4503113
_exptl_absorpt_correction_t_ave 0.4868

loop_
_symmetry_equiv_pos_as_xyz
'x, y, z'
'-x, -y, -z'

loop_
_atom_site_label
_atom_site_type_symbol
_atom_site_fract_x
_atom_site_fract_y
_atom_site_fract_z
_atom_site_U_iso_or_equiv
_atom_site_adp_type
_atom_site_occupancy
_atom_site_symmetry_multiplicity
_atom_site_calc_flag
_atom_site_refinement_flags
Cl2 Cl 0.645(3) 0.375(3) 0.4425(18) 0.034(6) Uiso 0.5 1 d P
C101 C 0.379(5) 0.256(5) 0.088(3) 0.020(9) Uiso 1 1 d .
C111 C 0.357(5) 0.192(4) -0.088(3) 0.014(8) Uiso 1 1 d .
C141 C 0.206(5) 0.367(4) -0.007(3) 0.015(8) Uiso 1 1 d .
H14A H 0.3107 0.4476 -0.0041 0.018 Uiso 1 1 calc R
H14B H 0.1549 0.3571 -0.0615 0.018 Uiso 1 1 calc R
C143 C 0.061(6) 0.522(5) 0.039(3) 0.022(10) Uiso 1 1 d .
H14C H 0.1574 0.6047 0.0295 0.026 Uiso 1 1 calc R
H14D H 0.0136 0.5509 0.0869 0.026 Uiso 1 1 calc R
C102 C 0.545(5) 0.293(5) 0.079(3) 0.020(10) Uiso 1 1 d .
H102 H 0.5829 0.2849 0.0267 0.024 Uiso 1 1 calc R
C114 C 0.537(7) 0.148(6) -0.218(4) 0.032(13) Uiso 1 1 d .
H114 H 0.5983 0.1338 -0.2614 0.039 Uiso 1 1 calc R
C142 C 0.108(6) 0.403(5) 0.057(3) 0.027(11) Uiso 1 1 d .
H14E H 0.1686 0.4325 0.1099 0.032 Uiso 1 1 calc R
H14F H 0.0112 0.318 0.0608 0.032 Uiso 1 1 calc R
C112 C 0.425(6) 0.295(5) -0.139(3) 0.024(10) Uiso 1 1 d .
H112 H 0.4089 0.3783 -0.1296 0.029 Uiso 1 1 calc R
C103 C 0.652(7) 0.340(6) 0.147(4) 0.033(13) Uiso 1 1 d .
H103 H 0.7601 0.3644 0.1397 0.039 Uiso 1 1 calc R
C106 C 0.333(7) 0.271(6) 0.168(4) 0.032(13) Uiso 1 1 d .
H106 H 0.225 0.2473 0.1754 0.039 Uiso 1 1 calc R
C116 C 0.377(7) 0.063(6) -0.104(4) 0.033(13) Uiso 1 1 d .
H116 H 0.3294 -0.0095 -0.0724 0.039 Uiso 1 1 calc R
C104 C 0.601(7) 0.353(6) 0.226(4) 0.032(12) Uiso 1 1 d .
H104 H 0.6748 0.3837 0.2711 0.038 Uiso 1 1 calc R
C216 C 0.197(7) 0.297(6) 0.656(4) 0.034(13) Uiso 1 1 d .
H216 H 0.3042 0.3129 0.6648 0.041 Uiso 1 1 calc R
C213 C -0.119(8) 0.259(7) 0.635(4) 0.040(15) Uiso 1 1 d .
H213 H -0.2251 0.2458 0.6286 0.048 Uiso 1 1 calc R
C105 C 0.440(7) 0.321(6) 0.236(4) 0.036(14) Uiso 1 1 d .
H105 H 0.405 0.3319 0.2892 0.043 Uiso 1 1 calc R
C215 C 0.104(7) 0.286(6) 0.722(4) 0.034(13) Uiso 1 1 d .
H215 H 0.1466 0.2911 0.7741 0.04 Uiso 1 1 calc R
C206 C 0.046(7) 0.124(6) 0.353(4) 0.037(14) Uiso 1 1 d .
H206 H 0.0623 0.0466 0.3676 0.044 Uiso 1 1 calc R
C205 C -0.061(8) 0.100(7) 0.286(4) 0.042(15) Uiso 1 1 d .
H205 H -0.1211 0.0082 0.2578 0.051 Uiso 1 1 calc R
C212 C -0.023(7) 0.269(6) 0.565(4) 0.032(13) Uiso 1 1 d .
H212 H -0.0654 0.2655 0.5126 0.039 Uiso 1 1 calc R
C204 C -0.075(7) 0.219(6) 0.261(4) 0.038(14) Uiso 1 1 d .
H204 H -0.1398 0.2068 0.214 0.046 Uiso 1 1 calc R
C202 C 0.112(8) 0.378(7) 0.374(4) 0.040(15) Uiso 1 1 d .
H202 H 0.1718 0.4688 0.4033 0.048 Uiso 1 1 calc R
C201 C 0.128(7) 0.257(6) 0.399(4) 0.032(13) Uiso 1 1 d .
C113 C 0.514(7) 0.278(6) -0.204(4) 0.032(13) Uiso 1 1 d .
H113 H 0.5588 0.3492 -0.2373 0.039 Uiso 1 1 calc R
C203 C 0.007(8) 0.359(7) 0.306(4) 0.043(16) Uiso 1 1 d .
H203 H -0.0078 0.4359 0.2913 0.051 Uiso 1 1 calc R
C211 C 0.138(8) 0.284(7) 0.576(4) 0.040(15) Uiso 1 1 d .
C115 C 0.470(7) 0.046(7) -0.170(4) 0.037(14) Uiso 1 1 d .
H115 H 0.4854 -0.0381 -0.1795 0.045 Uiso 1 1 calc R
Cl1 Cl -0.122(4) 0.087(3) -0.092(2) 0.039(7) Uiso 0.5 1 d P
C214 C -0.054(7) 0.269(6) 0.712(4) 0.034(13) Uiso 1 1 d .
H214 H -0.115 0.2634 0.7579 0.041 Uiso 1 1 calc R
C222 C 0.398(7) 0.120(6) 0.555(4) 0.033(13) Uiso 1 1 d .
H22A H 0.4945 0.2091 0.5646 0.04 Uiso 1 1 calc R
H22B H 0.3396 0.1105 0.6046 0.04 Uiso 1 1 calc R
C223 C 0.446(7) -0.008(6) 0.535(4) 0.032(13) Uiso 1 1 d .
H22C H 0.4992 -0.0162 0.5838 0.039 Uiso 1 1 calc R
H22D H 0.3493 -0.0955 0.5207 0.039 Uiso 1 1 calc R
C221 C 0.291(7) 0.127(6) 0.482(4) 0.036(14) Uiso 1 1 d .
H22E H 0.1857 0.0481 0.48 0.043 Uiso 1 1 calc R
H22F H 0.3385 0.1141 0.43 0.043 Uiso 1 1 calc R
O2 O 0.692(3) 0.343(3) 0.438(4) 0.05(2) Uiso 0.5 1 d PD
O1 O -0.141(4) 0.099(4) -0.128(2) 0.05(2) Uiso 0.5 1 d PD
C1 C -0.089(5) 0.062(4) -0.076(2) 0.04(3) Uiso 0.5 1 d PD
C2 C 0.6264 0.4083 0.4689 0.04(3) Uiso 0.5 1 d PD
Ir1 Ir 0 0 0 0.0137(6) Uani 1 2 d SD
P1 P 0.2368(11) 0.2043(10) -0.0007(6) 0.0075(18) Uiso 1 1 d .
Ir2 Ir 0.5 0.5 0.5 0.0292(8) Uani 1 2 d SD
P2 P 0.2643(18) 0.2909(16) 0.4881(10) 0.033(3) Uiso 1 1 d .

loop_
_atom_site_aniso_label
_atom_site_aniso_U_11
_atom_site_aniso_U_22
_atom_site_aniso_U_33
_atom_site_aniso_U_23
_atom_site_aniso_U_13
_atom_site_aniso_U_12
Ir1 0.0023(7) 0.0060(7) 0.0328(13) 0.0085(7) 0.0031(8) 0.0001(5)
Ir2 0.0138(10) 0.0366(13) 0.0318(15) 0.0061(12) 0.0016(11) 0.0048(9)

loop_
_atom_type_symbol
_atom_type_description
_atom_type_scat_dispersion_real
_atom_type_scat_dispersion_imag
_atom_type_scat_source
C C 0.0033 0.0016 'International Tables Vol C Tables 4.2.6.8 and 6.1.1.4'
H H 0 0 'International Tables Vol C Tables 4.2.6.8 and 6.1.1.4'
O O 0.0106 0.006 'International Tables Vol C Tables 4.2.6.8 and 6.1.1.4'
P P 0.1023 0.0942 'International Tables Vol C Tables 4.2.6.8 and 6.1.1.4'
Cl Cl 0.1484 0.1585 'International Tables Vol C Tables 4.2.6.8 and 6.1.1.4'
Ir Ir -1.4442 7.9887 'International Tables Vol C Tables 4.2.6.8 and 6.1.1.4'

loop_
_geom_angle_atom_site_label_1
_geom_angle_atom_site_label_2
_geom_angle_atom_site_label_3
_geom_angle
_geom_angle_site_symmetry_1
_geom_angle_site_symmetry_3
C2 Cl2 O2 140(8) . .
C2 Cl2 Ir2 24(3) . .
O2 Cl2 Ir2 164(7) . .
C106 C101 C102 116(5) . .
C106 C101 P1 121(4) . .
C102 C101 P1 123(4) . .
C112 C111 C116 118(5) . .
C112 C111 P1 126(4) . .
C116 C111 P1 116(4) . .
C142 C141 P1 116(3) . .
C142 C143 C143 114(5) . 2_565
C103 C102 C101 121(5) . .
C115 C114 C113 120(6) . .
C141 C142 C143 113(4) . .
C113 C112 C111 123(5) . .
C102 C103 C104 121(6) . .
C101 C106 C105 123(6) . .
C115 C116 C111 120(5) . .
C103 C104 C105 119(6) . .
C215 C216 C211 122(6) . .
C214 C213 C212 120(6) . .
C106 C105 C104 119(6) . .
C216 C215 C214 121(6) . .
C201 C206 C205 122(7) . .
C206 C205 C204 118(6) . .
C211 C212 C213 119(6) . .
C205 C204 C203 122(6) . .
C203 C202 C201 120(5) . .
C206 C201 C202 119(6) . .
C206 C201 P2 123(5) . .
C202 C201 P2 117(4) . .
C112 C113 C114 118(5) . .
C202 C203 C204 119(7) . .
C216 C211 C212 118(6) . .
C216 C211 P2 121(5) . .
C212 C211 P2 122(5) . .
C114 C115 C116 121(7) . .
C1 Cl1 O1 144(9) . .
C1 Cl1 Ir1 12(5) . .
O1 Cl1 Ir1 156(6) . .
C213 C214 C215 120(6) . .
C223 C222 C221 112(5) . .
C223 C223 C222 113(7) 2_656 .
C222 C221 P2 115(4) . .
Cl2 O2 C2 19(4) . .
Cl1 O1 C1 17(4) . .
Cl1 C1 O1 20(5) . .
Cl1 C1 Ir1 164(7) . .
O1 C1 Ir1 176(4) . .
Cl2 C2 O2 21(4) . .
Cl2 C2 Ir2 148(3) . .
O2 C2 Ir2 169(3) . .
C1 Ir1 C1 180(2) 2 .
C1 Ir1 P1 91.5(12) 2 .
C1 Ir1 P1 88.5(12) . .
C1 Ir1 P1 88.5(12) 2 2
C1 Ir1 P1 91.5(12) . 2
P1 Ir1 P1 180.0(7) . 2
C1 Ir1 Cl1 176.3(17) 2 .
C1 Ir1 Cl1 3.7(17) . .
P1 Ir1 Cl1 88.8(7) . .
P1 Ir1 Cl1 91.2(7) 2 .
C1 Ir1 Cl1 3.7(17) 2 2
C1 Ir1 Cl1 176.3(17) . 2
P1 Ir1 Cl1 91.2(7) . 2
P1 Ir1 Cl1 88.8(7) 2 2
Cl1 Ir1 Cl1 180.0(17) . 2
C101 P1 C111 103(2) . .
C101 P1 C141 104(2) . .
C111 P1 C141 105(2) . .
C101 P1 Ir1 116.9(15) . .
C111 P1 Ir1 113.5(12) . .
C141 P1 Ir1 114.0(13) . .
C2 Ir2 C2 180 2_666 .
C2 Ir2 P2 94.3(5) 2_666 2_666
C2 Ir2 P2 85.7(5) . 2_666
C2 Ir2 P2 85.7(5) 2_666 .
C2 Ir2 P2 94.3(5) . .
P2 Ir2 P2 180.0(8) 2_666 .
C2 Ir2 Cl2 7.6(7) 2_666 2_666
C2 Ir2 Cl2 172.4(7) . 2_666
P2 Ir2 Cl2 91.5(8) 2_666 2_666
P2 Ir2 Cl2 88.5(8) . 2_666
C2 Ir2 Cl2 172.4(7) 2_666 .
C2 Ir2 Cl2 7.6(7) . .
P2 Ir2 Cl2 88.5(8) 2_666 .
P2 Ir2 Cl2 91.5(8) . .
Cl2 Ir2 Cl2 180.0(14) 2_666 .
C221 P2 C201 103(3) . .
C221 P2 C211 104(3) . .
C201 P2 C211 103(3) . .
C221 P2 Ir2 116(2) . .
C201 P2 Ir2 116.3(19) . .
C211 P2 Ir2 113.3(19) . .

loop_
_geom_bond_atom_site_label_1
_geom_bond_atom_site_label_2
_geom_bond_distance
_geom_bond_site_symmetry_2
Cl2 C2 0.59(3) .
Cl2 O2 0.64(5) .
Cl2 Ir2 2.33(3) .
C101 C106 1.38(8) .
C101 C102 1.42(7) .
C101 P1 1.81(5) .
C111 C112 1.39(7) .
C111 C116 1.41(8) .
C111 P1 1.82(5) .
C141 C142 1.49(7) .
C141 P1 1.84(5) .
C143 C142 1.53(8) .
C143 C143 1.57(10) 2_565
C102 C103 1.36(8) .
C114 C115 1.35(9) .
C114 C113 1.45(9) .
C112 C113 1.37(8) .
C103 C104 1.37(9) .
C106 C105 1.38(8) .
C116 C115 1.40(9) .
C104 C105 1.39(9) .
C216 C215 1.36(9) .
C216 C211 1.38(9) .
C213 C214 1.36(9) .
C213 C212 1.44(9) .
C215 C214 1.38(9) .
C206 C201 1.38(8) .
C206 C205 1.40(10) .
C205 C204 1.40(11) .
C212 C211 1.42(10) .
C204 C203 1.42(8) .
C202 C203 1.41(10) .
C202 C201 1.42(10) .
C201 P2 1.81(6) .
C211 P2 1.83(7) .
Cl1 C1 0.56(6) .
Cl1 O1 0.65(5) .
Cl1 Ir1 2.34(4) .
C222 C223 1.56(10) .
C222 C221 1.57(9) .
C223 C223 1.48(12) 2_656
C221 P2 1.80(7) .
O2 C2 1.15(4) .
O1 C1 1.15(5) .
C1 Ir1 1.80(4) .
C2 Ir2 1.8125(6) .
Ir1 C1 1.80(4) 2
Ir1 P1 2.322(8) .
Ir1 P1 2.322(8) 2
Ir1 Cl1 2.34(4) 2
Ir2 C2 1.8125(6) 2_666
Ir2 P2 2.326(13) 2_666
Ir2 P2 2.326(13) .
Ir2 Cl2 2.33(3) 2_666
